data_1558470
loop_
_publ_author_name
'Stajer, Geza'
'Sillanpaa, Reijo'
'Pihlaja, Kalevi'

_publ_section_title
;
 X-Ray Structure Determination of a Saturated Methylene-bridged
 Diphenylimidazo[2,1-a]isoindolone
;
_journal_name_full 'Acta Chemica Scandinavica'
_journal_page_first 603
_journal_page_last 605
_journal_paper_doi 10.3891/acta.chem.scand.48-0603
_journal_volume 48
_journal_year 1994
_chemical_formula_sum 'C23 H24 N2 O'
_chemical_formula_weight 344.46
_chemical_name_common
;
6,9-methano-7,9b-diphenyl-1,2,3,5a,6,7,8,9,9a,9b-decahydroimidazo
[2,1-a]isoindol-5-one
;
_space_group_IT_number 14
_space_group_name_Hall '-P 2yn'
_space_group_name_H-M_alt 'P 1 21/n 1'
_symmetry_cell_setting monoclinic
_symmetry_Int_Tables_number 14
_symmetry_space_group_name_Hall '-P 2yn'
_symmetry_space_group_name_H-M 'P 1 21/n 1'
_cell_angle_alpha 90.
_cell_angle_beta 94.65(1)
_cell_angle_gamma 90.
_cell_formula_units_Z 4
_cell_length_a 7.668(2)
_cell_length_b 23.038(3)
_cell_length_c 10.2654(8)
_cell_volume 1807.5(5)
_diffrn_ambient_temperature 296
_diffrn_radiation_probe x-ray
_diffrn_radiation_type MoK\a
_diffrn_radiation_wavelength 0.71069
_exptl_absorpt_coefficient_mu 0.072
_exptl_crystal_density_diffrn 1.266
_exptl_crystal_F_000 736
_refine_ls_number_reflns 2044
_refine_ls_R_factor_gt 0.049
_refine_ls_wR_factor_gt 0.053
_cod_data_source_file Acta-Chem-Scand-1994-48-603.cif
_cod_data_source_block 1
_cod_original_cell_volume 1807.5(4)
_cod_original_sg_symbol_H-M 'P 21/n'
_cod_database_code 1558470

loop_
_space_group_symop_id
_space_group_symop_operation_xyz
1 x,y,z
2 1/2-x,1/2+y,1/2-z
3 -x,-y,-z
4 1/2+x,1/2-y,1/2+z

loop_
_atom_site_label
_atom_site_type_symbol
_atom_site_thermal_displace_type
_atom_site_fract_x
_atom_site_fract_y
_atom_site_fract_z
_atom_site_occupancy
_atom_site_U_iso_or_equiv
_atom_site_calc_flag
_atom_site_refinement_flags
_atom_site_disorder_assembly
_atom_site_disorder_group
O1 O Uiso 0.6017(3) 0.75820(10) 0.9866(2) 1.000 0.0545(13) . . . .
N1 N Uiso 0.3935(3) 0.92040(10) 1.0259(2) 1.000 0.0418(13) . . . .
N4 N Uiso 0.4281(3) 0.83450(10) 0.9110(2) 1.000 0.0342(13) . . . .
C2 C Uiso 0.5388(5) 0.9296(2) 0.9418(4) 1.000 0.053(3) . . . .
C3 C Uiso 0.5654(4) 0.87270(10) 0.8666(4) 1.000 0.047(3) . . . .
C5 C Uiso 0.4714(3) 0.78840(10) 0.9927(3) 1.000 0.0367(13) . . . .
C5A C Uiso 0.3362(4) 0.78210(10) 1.0901(3) 1.000 0.0355(13) . . . .
C6 C Uiso 0.2176(4) 0.72810(10) 1.0779(3) 1.000 0.0367(13) . . . .
C7 C Uiso 0.1562(4) 0.71960(10) 0.9307(3) 1.000 0.0342(13) . . . .
C8 C Uiso 0.0168(4) 0.76830(10) 0.9078(3) 1.000 0.0367(13) . . . .
C9 C Uiso 0.0301(4) 0.80270(10) 1.0364(3) 1.000 0.0367(13) . . . .
C9A C Uiso 0.2087(3) 0.83390(10) 1.0653(3) 1.000 0.0329(13) . . . .
C9B C Uiso 0.2930(3) 0.87160(10) 0.9632(2) 1.000 0.0304(13) . . . .
C10 C Uiso 0.0529(4) 0.75270(10) 1.1349(3) 1.000 0.0418(13) . . . .
C11 C Uiso 0.1683(3) 0.89720(10) 0.8548(3) 1.000 0.0329(13) . . . .
C12 C Uiso 0.0500(4) 0.93970(10) 0.8854(3) 1.000 0.0431(13) . . . .
C13 C Uiso -0.0690(4) 0.9630(2) 0.7916(4) 1.000 0.055(3) . . . .
C14 C Uiso -0.0717(4) 0.9439(2) 0.6638(3) 1.000 0.055(3) . . . .
C15 C Uiso 0.0435(4) 0.9020(2) 0.6316(3) 1.000 0.051(3) . . . .
C16 C Uiso 0.1634(4) 0.87880(10) 0.7261(3) 1.000 0.0405(13) . . . .
C17 C Uiso 0.0985(4) 0.65810(10) 0.8987(3) 1.000 0.0393(13) . . . .
C18 C Uiso -0.0618(5) 0.63530(10) 0.9268(3) 1.000 0.053(3) . . . .
C19 C Uiso -0.1024(6) 0.5773(2) 0.9042(4) 1.000 0.067(3) . . . .
C20 C Uiso 0.0149(6) 0.5409(2) 0.8535(3) 1.000 0.065(3) . . . .
C21 C Uiso 0.1731(6) 0.5622(2) 0.8215(4) 1.000 0.062(3) . . . .
C22 C Uiso 0.2152(4) 0.6204(2) 0.8439(3) 1.000 0.053(3) . . . .
H1 H Uiso 0.437(4) 0.9060(10) 1.102(3) 1.000 0.0519 . . . .
H2 H Uiso 0.502(4) 0.9590(10) 0.877(3) 1.000 0.0633 . . . .
H3 H Uiso 0.649(4) 0.9390(10) 1.001(3) 1.000 0.0633 . . . .
H4 H Uiso 0.671(4) 0.8530(10) 0.893(3) 1.000 0.0570 . . . .
H5 H Uiso 0.541(4) 0.8810(10) 0.767(3) 1.000 0.0570 . . . .
H6 H Uiso 0.401(3) 0.7840(10) 1.170(3) 1.000 0.0418 . . . .
H7 H Uiso 0.272(3) 0.6930(10) 1.119(2) 1.000 0.0456 . . . .
H8 H Uiso 0.253(3) 0.7280(10) 0.876(2) 1.000 0.0443 . . . .
H9 H Uiso 0.034(3) 0.7930(10) 0.831(3) 1.000 0.0443 . . . .
H10 H Uiso -0.105(3) 0.7490(10) 0.894(2) 1.000 0.0443 . . . .
H11 H Uiso -0.068(3) 0.8290(10) 1.049(2) 1.000 0.0456 . . . .
H12 H Uiso 0.204(3) 0.8590(10) 1.143(3) 1.000 0.0418 . . . .
H13 H Uiso 0.073(3) 0.7670(10) 1.224(3) 1.000 0.0532 . . . .
H14 H Uiso -0.051(4) 0.7240(10) 1.127(3) 1.000 0.0532 . . . .
H15 H Uiso 0.052(4) 0.9510(10) 0.975(3) 1.000 0.0570 . . . .
H16 H Uiso -0.150(4) 0.9910(10) 0.814(3) 1.000 0.0646 . . . .
H17 H Uiso -0.161(4) 0.9590(10) 0.595(3) 1.000 0.0659 . . . .
H18 H Uiso 0.044(4) 0.8860(10) 0.539(3) 1.000 0.0621 . . . .
H19 H Uiso 0.241(4) 0.8490(10) 0.703(3) 1.000 0.0481 . . . .
H20 H Uiso -0.148(4) 0.6590(10) 0.960(3) 1.000 0.0671 . . . .
H21 H Uiso -0.221(4) 0.5620(10) 0.926(3) 1.000 0.0798 . . . .
H22 H Uiso -0.012(4) 0.498(2) 0.839(3) 1.000 0.0785 . . . .
H23 H Uiso 0.260(4) 0.5410(10) 0.785(3) 1.000 0.0760 . . . .
H24 H Uiso 0.329(4) 0.6380(10) 0.820(3) 1.000 0.0671 . . . .

loop_
_atom_type_symbol
_atom_type_description
_atom_type_scat_dispersion_real
_atom_type_scat_dispersion_imag
_atom_type_scat_source
C C 0.0033 0.0016 ' International Tables Vol C Tables 4.2.6.8 and 6.1.1.4'
H H 0.0000 0.0000 ' International Tables Vol C Tables 4.2.6.8 and 6.1.1.4'
N N 0.0061 0.0033 ' International Tables Vol C Tables 4.2.6.8 and 6.1.1.4'
O O 0.0106 0.0060 ' International Tables Vol C Tables 4.2.6.8 and 6.1.1.4'

loop_
_geom_angle_atom_site_label_1
_geom_angle_atom_site_label_2
_geom_angle_atom_site_label_3
_geom_angle
_geom_angle_site_symmetry_1
_geom_angle_site_symmetry_2
_geom_angle_site_symmetry_3
_geom_angle_publ_flag
C2 N1 C9B 104.2(2) . . . yes
C3 N4 C5 120.4(2) . . . yes
C3 N4 C9B 107.9(2) . . . yes
C5 N4 C9B 111.5(2) . . . yes
C9B N1 H1 104.1(16) . . . no
C2 N1 H1 109(2) . . . no
N1 C2 C3 107.9(3) . . . yes
N4 C3 C2 103.1(3) . . . yes
O1 C5 N4 124.4(3) . . . yes
O1 C5 C5A 126.1(2) . . . yes
N4 C5 C5A 109.5(2) . . . yes
C5 C5A C6 117.3(2) . . . no
C6 C5A C9A 104.4(2) . . . no
C5 C5A C9A 106.0(2) . . . no
C5A C6 C10 99.7(2) . . . no
C5A C6 C7 108.1(2) . . . no
C7 C6 C10 102.8(2) . . . no
C6 C7 C17 112.9(2) . . . no
C6 C7 C8 101.9(2) . . . no
C8 C7 C17 117.3(2) . . . no
C7 C8 C9 104.2(2) . . . no
C9A C9 C10 99.8(2) . . . no
C8 C9 C10 100.09(19) . . . no
C8 C9 C9A 113.5(2) . . . no
C5A C9A C9 102.10(19) . . . no
C5A C9A C9B 104.6(2) . . . no
C9 C9A C9B 122.8(2) . . . no
N1 C9B N4 103.98(19) . . . yes
N4 C9B C9A 105.40(18) . . . yes
N4 C9B C11 112.07(18) . . . yes
C9A C9B C11 116.2(2) . . . no
N1 C9B C11 107.27(19) . . . yes
N1 C9B C9A 111.36(18) . . . yes
C6 C10 C9 94.5(2) . . . no
C9B C11 C12 119.4(3) . . . no
C12 C11 C16 117.7(3) . . . no
C9B C11 C16 123.0(2) . . . no
C11 C12 C13 121.6(3) . . . no
C12 C13 C14 119.8(3) . . . no
C13 C14 C15 119.6(3) . . . no
C14 C15 C16 120.5(3) . . . no
C11 C16 C15 120.9(3) . . . no
C7 C17 C18 123.9(3) . . . no
C18 C17 C22 117.1(3) . . . no
C7 C17 C22 119.0(3) . . . no
C17 C18 C19 121.3(3) . . . no
C18 C19 C20 120.7(4) . . . no
C19 C20 C21 119.6(4) . . . no
C20 C21 C22 120.1(4) . . . no
C17 C22 C21 121.1(3) . . . no
N1 C2 H2 107.9(19) . . . no
N1 C2 H3 108.0(17) . . . no
C3 C2 H2 107.0(17) . . . no
C3 C2 H3 109.9(15) . . . no
H2 C2 H3 116(2) . . . no
N4 C3 H4 103.9(16) . . . no
N4 C3 H5 109.7(16) . . . no
C2 C3 H4 114.1(17) . . . no
C2 C3 H5 108.3(13) . . . no
H4 C3 H5 117(2) . . . no
C5 C5A H6 103.6(15) . . . no
C6 C5A H6 112.4(15) . . . no
C9A C5A H6 113.3(15) . . . no
C5A C6 H7 113.6(14) . . . no
C7 C6 H7 113.3(12) . . . no
C10 C6 H7 118.0(13) . . . no
C6 C7 H8 110.2(13) . . . no
C8 C7 H8 108.2(13) . . . no
C17 C7 H8 106.3(13) . . . no
C7 C8 H9 113.6(14) . . . no
C7 C8 H10 108.2(13) . . . no
C9 C8 H9 112.6(15) . . . no
C9 C8 H10 109.6(12) . . . no
H9 C8 H10 108.4(19) . . . no
C8 C9 H11 115.7(13) . . . no
C9A C9 H11 111.2(14) . . . no
C10 C9 H11 115.1(13) . . . no
C5A C9A H12 112.4(15) . . . no
C9 C9A H12 109.6(14) . . . no
C9B C9A H12 105.3(14) . . . no
C6 C10 H13 114.2(14) . . . no
C6 C10 H14 112.6(16) . . . no
C9 C10 H13 111.5(14) . . . no
C9 C10 H14 112.5(16) . . . no
H13 C10 H14 111(2) . . . no
C11 C12 H15 116.8(17) . . . no
C13 C12 H15 121.6(17) . . . no
C12 C13 H16 120.7(19) . . . no
C14 C13 H16 119.5(19) . . . no
C13 C14 H17 120.9(17) . . . no
C15 C14 H17 119.4(17) . . . no
C14 C15 H18 122.1(16) . . . no
C16 C15 H18 117.4(16) . . . no
C11 C16 H19 119.3(19) . . . no
C15 C16 H19 119.7(19) . . . no
C17 C18 H20 121.0(16) . . . no
C19 C18 H20 117.7(16) . . . no
C18 C19 H21 119.3(15) . . . no
C20 C19 H21 120.0(15) . . . no
C19 C20 H22 121.4(18) . . . no
C21 C20 H22 119.0(18) . . . no
C20 C21 H23 125.8(17) . . . no
C22 C21 H23 114.1(16) . . . no
C17 C22 H24 116.2(15) . . . no
C21 C22 H24 122.6(14) . . . no

loop_
_geom_bond_atom_site_label_1
_geom_bond_atom_site_label_2
_geom_bond_distance
_geom_bond_site_symmetry_1
_geom_bond_site_symmetry_2
_geom_bond_publ_flag
O1 C5 1.223(3) . . yes
N1 C2 1.479(5) . . yes
N1 C9B 1.480(3) . . yes
N4 C3 1.473(4) . . yes
N4 C5 1.377(3) . . yes
N4 C9B 1.477(3) . . yes
N1 H1 0.89(3) . . no
C2 C3 1.543(5) . . no
C5 C5A 1.505(4) . . no
C5A C6 1.540(4) . . no
C5A C9A 1.551(4) . . no
C6 C10 1.542(4) . . no
C6 C7 1.558(4) . . no
C7 C8 1.554(4) . . no
C7 C17 1.513(3) . . no
C8 C9 1.536(4) . . no
C9 C9A 1.554(4) . . no
C9 C10 1.533(4) . . no
C9A C9B 1.543(3) . . no
C9B C11 1.526(4) . . no
C11 C12 1.388(4) . . no
C11 C16 1.385(4) . . no
C12 C13 1.380(5) . . no
C13 C14 1.382(5) . . no
C14 C15 1.367(6) . . no
C15 C16 1.388(4) . . no
C17 C22 1.398(5) . . no
C17 C18 1.388(5) . . no
C18 C19 1.387(5) . . no
C19 C20 1.364(6) . . no
C20 C21 1.373(6) . . no
C21 C22 1.394(6) . . no
C2 H2 0.98(3) . . no
C2 H3 1.02(3) . . no
C3 H4 0.95(3) . . no
C3 H5 1.04(3) . . no
C5A H6 0.93(3) . . no
C6 H7 0.99(2) . . no
C7 H8 0.99(2) . . no
C8 H9 0.99(3) . . no
C8 H10 1.03(2) . . no
C9 H11 0.98(2) . . no
C9A H12 0.99(3) . . no
C10 H13 0.97(3) . . no
C10 H14 1.03(3) . . no
C12 H15 0.96(3) . . no
C13 H16 0.94(3) . . no
C14 H17 1.01(3) . . no
C15 H18 1.02(3) . . no
C16 H19 0.95(3) . . no
C18 H20 0.94(3) . . no
C19 H21 1.02(3) . . no
C20 H22 1.02(5) . . no
C21 H23 0.93(3) . . no
C22 H24 1.01(3) . . no

loop_
_geom_hbond_atom_site_label_D
_geom_hbond_atom_site_label_H
_geom_hbond_atom_site_label_A
_geom_hbond_distance_DH
_geom_hbond_distance_HA
_geom_hbond_distance_DA
_geom_hbond_angle_DHA
_geom_hbond_site_symmetry_A
_geom_hbond_publ_flag
C3 H4 O1 0.95(3) 2.46(2) 2.915(4) 109(2) . yes
C8 H10 O1 1.03(2) 2.52(2) 3.355(4) 137.4(16) 1_455 yes
C16 H19 N4 0.95(3) 2.50(3) 2.853(4) 102(2) . yes

loop_
_geom_torsion_atom_site_label_1
_geom_torsion_atom_site_label_2
_geom_torsion_atom_site_label_3
_geom_torsion_atom_site_label_4
_geom_torsion
_geom_torsion_site_symmetry_1
_geom_torsion_site_symmetry_2
_geom_torsion_site_symmetry_3
_geom_torsion_site_symmetry_4
_geom_torsion_publ_flag
C9B N1 C2 C3 -22.5(3) . . . . no
C2 N1 C9B N4 34.9(3) . . . . no
C2 N1 C9B C9A 147.9(2) . . . . no
C2 N1 C9B C11 -84.0(3) . . . . no
C5 N4 C3 C2 -108.8(3) . . . . no
C9B N4 C3 C2 20.7(3) . . . . no
C3 N4 C5 O1 -36.8(4) . . . . no
C3 N4 C5 C5A 142.3(3) . . . . no
C9B N4 C5 O1 -164.7(3) . . . . no
C9B N4 C5 C5A 14.4(3) . . . . no
C3 N4 C9B N1 -35.4(3) . . . . no
C3 N4 C9B C9A -152.6(2) . . . . no
C3 N4 C9B C11 80.2(3) . . . . no
C5 N4 C9B N1 99.0(2) . . . . no
C5 N4 C9B C9A -18.3(3) . . . . no
C5 N4 C9B C11 -145.5(2) . . . . no
N1 C2 C3 N4 1.4(4) . . . . no
O1 C5 C5A C6 -69.3(4) . . . . no
O1 C5 C5A C9A 174.7(3) . . . . no
N4 C5 C5A C6 111.6(3) . . . . no
N4 C5 C5A C9A -4.4(3) . . . . no
C5 C5A C6 C7 -44.4(3) . . . . no
C5 C5A C6 C10 -151.4(2) . . . . no
C9A C5A C6 C7 72.5(3) . . . . no
C9A C5A C6 C10 -34.5(3) . . . . no
C5 C5A C9A C9 122.4(2) . . . . no
C5 C5A C9A C9B -6.5(3) . . . . no
C6 C5A C9A C9 -2.0(3) . . . . no
C6 C5A C9A C9B -130.9(2) . . . . no
C5A C6 C7 C8 -75.0(3) . . . . no
C5A C6 C7 C17 158.4(2) . . . . no
C10 C6 C7 C8 29.8(2) . . . . no
C10 C6 C7 C17 -96.8(3) . . . . no
C5A C6 C10 C9 57.3(2) . . . . no
C7 C6 C10 C9 -54.0(2) . . . . no
C6 C7 C8 C9 6.4(3) . . . . no
C17 C7 C8 C9 130.1(3) . . . . no
C6 C7 C17 C18 77.4(4) . . . . no
C6 C7 C17 C22 -99.1(3) . . . . no
C8 C7 C17 C18 -40.6(4) . . . . no
C8 C7 C17 C22 143.0(3) . . . . no
C7 C8 C9 C9A 64.9(3) . . . . no
C7 C8 C9 C10 -40.5(3) . . . . no
C8 C9 C9A C5A -67.5(3) . . . . no
C8 C9 C9A C9B 48.8(3) . . . . no
C10 C9 C9A C5A 38.1(3) . . . . no
C10 C9 C9A C9B 154.4(2) . . . . no
C8 C9 C10 C6 57.3(2) . . . . no
C9A C9 C10 C6 -58.9(2) . . . . no
C5A C9A C9B N1 -97.8(2) . . . . no
C5A C9A C9B N4 14.3(2) . . . . no
C5A C9A C9B C11 139.0(2) . . . . no
C9 C9A C9B N1 147.0(2) . . . . no
C9 C9A C9B N4 -100.8(2) . . . . no
C9 C9A C9B C11 23.9(3) . . . . no
N1 C9B C11 C12 -57.0(3) . . . . no
N1 C9B C11 C16 124.9(2) . . . . no
N4 C9B C11 C12 -170.6(2) . . . . no
N4 C9B C11 C16 11.4(3) . . . . no
C9A C9B C11 C12 68.2(3) . . . . no
C9A C9B C11 C16 -109.8(3) . . . . no
C9B C11 C12 C13 -178.1(3) . . . . no
C16 C11 C12 C13 0.1(4) . . . . no
C9B C11 C16 C15 177.8(3) . . . . no
C12 C11 C16 C15 -0.3(4) . . . . no
C11 C12 C13 C14 0.0(5) . . . . no
C12 C13 C14 C15 0.1(6) . . . . no
C13 C14 C15 C16 -0.3(6) . . . . no
C14 C15 C16 C11 0.4(5) . . . . no
C7 C17 C18 C19 -175.0(3) . . . . no
C22 C17 C18 C19 1.5(5) . . . . no
C7 C17 C22 C21 175.3(3) . . . . no
C18 C17 C22 C21 -1.4(5) . . . . no
C17 C18 C19 C20 0.0(6) . . . . no
C18 C19 C20 C21 -1.6(6) . . . . no
C19 C20 C21 C22 1.6(6) . . . . no
C20 C21 C22 C17 -0.1(6) . . . . no
